data_7211557
loop_
_publ_author_name
'Fan, Jun'
'Wang, Zhi-Hong'
'Yang, Ming'
'Yin, Xia'
'Zhang, Wei-Guang'
'Huang, Zhuo-Fen'
'Zeng, Rong-Hua'

_publ_section_title
;
 Controlled synthesis, structures and properties of one-, two-, and
 three-dimensional lanthanide coordination polymers based on
 (8-quinolyloxy)acetate
;
_journal_issue 1
_journal_name_full CrystEngComm
_journal_page_first 216
_journal_paper_doi 10.1039/b910219a
_journal_volume 12
_journal_year 2010
_chemical_formula_moiety 'C19 H12 Eu N O7'
_chemical_formula_sum 'C19 H12 Eu N O7'
_chemical_formula_weight 518.26
_chemical_name_systematic
;
?
;
_space_group_IT_number 14
_symmetry_cell_setting monoclinic
_symmetry_space_group_name_Hall '-P 2ybc'
_symmetry_space_group_name_H-M 'P 1 21/c 1'
_atom_sites_solution_hydrogens geom
_atom_sites_solution_primary direct
_atom_sites_solution_secondary difmap
_audit_creation_method SHELXL-97
_cell_angle_alpha 90.00
_cell_angle_beta 117.385(2)
_cell_angle_gamma 90.00
_cell_formula_units_Z 4
_cell_length_a 10.8671(3)
_cell_length_b 10.8974(3)
_cell_length_c 15.8338(4)
_cell_measurement_reflns_used 3926
_cell_measurement_temperature 298(2)
_cell_measurement_theta_max 27.80
_cell_measurement_theta_min 2.11
_cell_volume 1664.96(8)
_computing_cell_refinement 'SAINT (Bruker, 2004)'
_computing_data_collection 'APEX-II (Bruker, 2004)'
_computing_data_reduction SAINT
_computing_molecular_graphics 'SHELXTL-XP (Bruker, 2004)'
_computing_publication_material SHELXTL
_computing_structure_refinement 'SHELXL-97 (Sheldrick, 1997)'
_computing_structure_solution 'SHELXS-97 (Sheldrick, 1990)'
_diffrn_ambient_temperature 298(2)
_diffrn_measured_fraction_theta_full 0.998
_diffrn_measured_fraction_theta_max 0.998
_diffrn_measurement_device_type 'Bruker Smart Apex II CCD area detector'
_diffrn_measurement_method '\f and \w scan'
_diffrn_radiation_monochromator graphite
_diffrn_radiation_source 'fine-focus sealed tube'
_diffrn_radiation_type MoK\a
_diffrn_radiation_wavelength 0.71073
_diffrn_reflns_av_R_equivalents 0.0301
_diffrn_reflns_av_sigmaI/netI 0.0269
_diffrn_reflns_limit_h_max 13
_diffrn_reflns_limit_h_min -13
_diffrn_reflns_limit_k_max 11
_diffrn_reflns_limit_k_min -13
_diffrn_reflns_limit_l_max 18
_diffrn_reflns_limit_l_min -19
_diffrn_reflns_number 11917
_diffrn_reflns_theta_full 25.25
_diffrn_reflns_theta_max 25.25
_diffrn_reflns_theta_min 2.11
_exptl_absorpt_coefficient_mu 3.813
_exptl_absorpt_correction_T_max 0.5129
_exptl_absorpt_correction_T_min 0.4017
_exptl_absorpt_correction_type multi-scan
_exptl_absorpt_process_details SADABS
_exptl_crystal_colour pink
_exptl_crystal_density_diffrn 2.068
_exptl_crystal_density_method 'not measured'
_exptl_crystal_description block
_exptl_crystal_F_000 1008
_exptl_crystal_size_max 0.26
_exptl_crystal_size_mid 0.22
_exptl_crystal_size_min 0.18
_refine_diff_density_max 0.746
_refine_diff_density_min -0.743
_refine_diff_density_rms 0.262
_refine_ls_extinction_method none
_refine_ls_goodness_of_fit_ref 1.010
_refine_ls_hydrogen_treatment constr
_refine_ls_matrix_type full
_refine_ls_number_parameters 253
_refine_ls_number_reflns 3011
_refine_ls_number_restraints 0
_refine_ls_restrained_S_all 1.010
_refine_ls_R_factor_all 0.0268
_refine_ls_R_factor_gt 0.0196
_refine_ls_shift/su_max 0.001
_refine_ls_shift/su_mean 0.000
_refine_ls_structure_factor_coef Fsqd
_refine_ls_weighting_details 'calc w=1/[\s^2^(Fo^2^)+(0.0510P)^2^+0.1000P] where P=(Fo^2^+2Fc^2^)/3'
_refine_ls_weighting_scheme calc
_refine_ls_wR_factor_gt 0.0555
_refine_ls_wR_factor_ref 0.0733
_reflns_number_gt 2595
_reflns_number_total 3011
_reflns_threshold_expression >2sigma(I)
_cod_data_source_file b910219a.txt
_cod_data_source_block a2
_cod_original_sg_symbol_H-M 'P 21/c'
_cod_database_code 7211557

loop_
_symmetry_equiv_pos_as_xyz
'x, y, z'
'-x, y+1/2, -z+1/2'
'-x, -y, -z'
'x, -y-1/2, z-1/2'

loop_
_atom_site_label
_atom_site_type_symbol
_atom_site_fract_x
_atom_site_fract_y
_atom_site_fract_z
_atom_site_U_iso_or_equiv
_atom_site_adp_type
_atom_site_occupancy
_atom_site_symmetry_multiplicity
_atom_site_calc_flag
_atom_site_refinement_flags
Eu1 Eu 0.588145(17) 0.510551(16) 0.157677(13) 0.01464(10) Uani 1 1 d .
O1 O 0.7406(3) 0.3793(3) 0.30413(19) 0.0280(7) Uani 1 1 d .
O2 O 0.4739(3) 0.3746(3) 0.2248(2) 0.0275(7) Uani 1 1 d .
O3 O 0.4637(3) 0.1791(3) 0.2655(2) 0.0304(7) Uani 1 1 d .
O4 O 0.4438(3) 0.6865(3) -0.08878(19) 0.0274(6) Uani 1 1 d .
O5 O 0.5880(3) 0.6796(3) 0.0675(2) 0.0258(6) Uani 1 1 d .
O6 O 0.6404(3) 0.4723(3) -0.0457(2) 0.0260(7) Uani 1 1 d .
O7 O 0.7701(3) 0.4742(3) 0.1109(2) 0.0254(6) Uani 1 1 d .
N1 N 0.8325(3) 0.5908(3) 0.2768(2) 0.0225(7) Uani 1 1 d .
C1 C 0.8781(4) 0.6956(4) 0.2591(3) 0.0319(10) Uani 1 1 d .
H1 H 0.8138 0.7492 0.2152 0.038 Uiso 1 1 calc R
C2 C 1.0179(4) 0.7300(4) 0.3028(3) 0.0343(10) Uani 1 1 d .
H2 H 1.0457 0.8031 0.2865 0.041 Uiso 1 1 calc R
C3 C 1.1123(4) 0.6545(5) 0.3697(3) 0.0390(12) Uani 1 1 d .
H3 H 1.2052 0.6772 0.4008 0.047 Uiso 1 1 calc R
C4 C 1.0698(4) 0.5415(5) 0.3922(3) 0.0296(9) Uani 1 1 d .
C5 C 1.1611(5) 0.4583(5) 0.4604(4) 0.0397(12) Uani 1 1 d .
H5 H 1.2543 0.4781 0.4956 0.048 Uiso 1 1 calc R
C6 C 1.1131(4) 0.3493(5) 0.4751(3) 0.0406(12) Uani 1 1 d .
H6 H 1.1744 0.2948 0.5198 0.049 Uiso 1 1 calc R
C7 C 0.9718(4) 0.3177(4) 0.4234(3) 0.0350(10) Uani 1 1 d .
H7 H 0.9402 0.2425 0.4335 0.042 Uiso 1 1 calc R
C8 C 0.8820(4) 0.3987(4) 0.3584(3) 0.0243(9) Uani 1 1 d .
C9 C 0.9279(5) 0.5134(4) 0.3414(3) 0.0225(10) Uani 1 1 d .
C10 C 0.6826(4) 0.2686(4) 0.3204(3) 0.0286(9) Uani 1 1 d .
H10A H 0.7100 0.2597 0.3877 0.034 Uiso 1 1 calc R
H10B H 0.7165 0.1980 0.3000 0.034 Uiso 1 1 calc R
C11 C 0.5267(4) 0.2758(4) 0.2647(3) 0.0233(9) Uani 1 1 d .
C12 C 0.5138(4) 0.7356(4) -0.0090(3) 0.0209(9) Uani 1 1 d .
C13 C 0.5077(3) 0.8730(4) -0.0043(2) 0.0188(8) Uani 1 1 d .
C14 C 0.5548(4) 0.9312(4) 0.0832(3) 0.0218(8) Uani 1 1 d .
H14 H 0.5912 0.8850 0.1388 0.026 Uiso 1 1 calc R
C15 C 0.4523(4) 0.9426(4) -0.0878(3) 0.0228(8) Uani 1 1 d .
H15 H 0.4202 0.9039 -0.1465 0.027 Uiso 1 1 calc R
C16 C 0.7545(4) 0.4793(3) 0.0280(3) 0.0196(9) Uani 1 1 d .
C17 C 0.8818(4) 0.4920(3) 0.0139(3) 0.0195(9) Uani 1 1 d .
C18 C 1.0140(4) 0.4824(4) 0.0909(3) 0.0237(9) Uani 1 1 d .
H18 H 1.0237 0.4718 0.1519 0.028 Uiso 1 1 calc R
C19 C 0.8691(4) 0.5116(3) -0.0772(3) 0.0231(9) Uani 1 1 d .
H19 H 0.7817 0.5207 -0.1288 0.028 Uiso 1 1 calc R

loop_
_atom_site_aniso_label
_atom_site_aniso_U_11
_atom_site_aniso_U_22
_atom_site_aniso_U_33
_atom_site_aniso_U_23
_atom_site_aniso_U_13
_atom_site_aniso_U_12
Eu1 0.01384(14) 0.01255(14) 0.01852(14) -0.00011(7) 0.00830(10) 0.00017(6)
O1 0.0207(14) 0.0265(17) 0.0281(15) 0.0064(13) 0.0038(12) -0.0058(12)
O2 0.0297(15) 0.0236(16) 0.0357(16) 0.0087(13) 0.0206(13) 0.0025(12)
O3 0.0337(16) 0.0275(17) 0.0325(16) 0.0053(13) 0.0174(13) -0.0085(13)
O4 0.0351(16) 0.0173(15) 0.0284(16) -0.0071(12) 0.0134(13) -0.0035(12)
O5 0.0297(15) 0.0159(15) 0.0311(16) 0.0057(12) 0.0135(13) 0.0016(12)
O6 0.0135(14) 0.0333(18) 0.0268(16) 0.0021(13) 0.0055(13) -0.0026(12)
O7 0.0214(15) 0.0320(17) 0.0267(17) 0.0015(13) 0.0144(13) 0.0035(12)
N1 0.0159(16) 0.0204(19) 0.0271(18) -0.0041(14) 0.0065(14) -0.0026(13)
C1 0.029(2) 0.026(3) 0.040(3) -0.003(2) 0.015(2) -0.0037(18)
C2 0.029(2) 0.030(3) 0.046(3) -0.008(2) 0.019(2) -0.0124(19)
C3 0.023(2) 0.042(3) 0.052(3) -0.015(2) 0.017(2) -0.012(2)
C4 0.021(2) 0.036(3) 0.031(2) -0.009(2) 0.0111(18) 0.0000(19)
C5 0.018(2) 0.050(3) 0.041(3) -0.005(3) 0.005(2) 0.001(2)
C6 0.028(2) 0.047(3) 0.036(3) 0.005(2) 0.006(2) 0.013(2)
C7 0.031(2) 0.031(3) 0.040(3) 0.002(2) 0.014(2) 0.0029(19)
C8 0.020(2) 0.026(2) 0.026(2) -0.0030(17) 0.0087(17) -0.0020(16)
C9 0.021(2) 0.025(3) 0.023(2) -0.0063(16) 0.012(2) -0.0001(15)
C10 0.026(2) 0.023(2) 0.030(2) 0.0076(18) 0.0075(18) -0.0061(17)
C11 0.030(2) 0.025(2) 0.022(2) -0.0028(17) 0.0176(18) -0.0044(18)
C12 0.019(2) 0.014(2) 0.034(2) 0.0004(17) 0.0160(19) -0.0027(15)
C13 0.019(2) 0.012(2) 0.027(2) -0.0014(15) 0.0128(17) -0.0014(14)
C14 0.026(2) 0.019(2) 0.0185(19) 0.0046(16) 0.0092(16) 0.0036(16)
C15 0.028(2) 0.020(2) 0.021(2) -0.0023(17) 0.0122(17) -0.0002(17)
C16 0.020(2) 0.014(2) 0.028(2) -0.0002(16) 0.0141(19) 0.0020(15)
C17 0.018(2) 0.019(2) 0.024(2) -0.0013(15) 0.0118(18) 0.0001(14)
C18 0.020(2) 0.032(3) 0.020(2) -0.0004(17) 0.0107(18) -0.0026(16)
C19 0.014(2) 0.026(2) 0.025(2) 0.0014(16) 0.0059(17) -0.0013(14)

loop_
_atom_type_symbol
_atom_type_description
_atom_type_scat_dispersion_real
_atom_type_scat_dispersion_imag
_atom_type_scat_source
C C 0.0033 0.0016 'International Tables Vol C Tables 4.2.6.8 and 6.1.1.4'
H H 0.0000 0.0000 'International Tables Vol C Tables 4.2.6.8 and 6.1.1.4'
Eu Eu -0.1578 3.6682 'International Tables Vol C Tables 4.2.6.8 and 6.1.1.4'
N N 0.0061 0.0033 'International Tables Vol C Tables 4.2.6.8 and 6.1.1.4'
O O 0.0106 0.0060 'International Tables Vol C Tables 4.2.6.8 and 6.1.1.4'

loop_
_geom_angle_atom_site_label_1
_geom_angle_atom_site_label_2
_geom_angle_atom_site_label_3
_geom_angle
_geom_angle_site_symmetry_1
_geom_angle_site_symmetry_3
O6 Eu1 O5 76.55(10) 3_665 .
O6 Eu1 O4 80.82(10) 3_665 3_665
O5 Eu1 O4 118.51(10) . 3_665
O6 Eu1 O3 84.67(10) 3_665 2_655
O5 Eu1 O3 76.82(10) . 2_655
O4 Eu1 O3 155.27(10) 3_665 2_655
O6 Eu1 O7 121.14(10) 3_665 .
O5 Eu1 O7 73.43(10) . .
O4 Eu1 O7 71.34(10) 3_665 .
O3 Eu1 O7 133.37(10) 2_655 .
O6 Eu1 O2 78.58(10) 3_665 .
O5 Eu1 O2 151.71(9) . .
O4 Eu1 O2 69.91(9) 3_665 .
O3 Eu1 O2 87.69(10) 2_655 .
O7 Eu1 O2 132.21(9) . .
O6 Eu1 O1 139.29(9) 3_665 .
O5 Eu1 O1 144.06(9) . .
O4 Eu1 O1 78.94(9) 3_665 .
O3 Eu1 O1 99.89(10) 2_655 .
O7 Eu1 O1 84.71(9) . .
O2 Eu1 O1 61.38(8) . .
O6 Eu1 N1 155.69(10) 3_665 .
O5 Eu1 N1 83.75(10) . .
O4 Eu1 N1 121.67(10) 3_665 .
O3 Eu1 N1 77.01(10) 2_655 .
O7 Eu1 N1 64.86(10) . .
O2 Eu1 N1 115.98(10) . .
O1 Eu1 N1 60.97(9) . .
O6 Eu1 Eu1 52.07(7) 3_665 3_665
O5 Eu1 Eu1 58.35(7) . 3_665
O4 Eu1 Eu1 62.56(7) 3_665 3_665
O3 Eu1 Eu1 121.69(7) 2_655 3_665
O7 Eu1 Eu1 69.07(7) . 3_665
O2 Eu1 Eu1 114.19(7) . 3_665
O1 Eu1 Eu1 138.36(7) . 3_665
N1 Eu1 Eu1 126.80(7) . 3_665
C8 O1 C10 117.9(3) . .
C8 O1 Eu1 122.9(2) . .
C10 O1 Eu1 118.3(2) . .
C11 O2 Eu1 122.1(2) . .
C11 O3 Eu1 153.9(3) . 2_645
C12 O4 Eu1 138.2(3) . 3_665
C12 O5 Eu1 142.2(2) . .
C16 O6 Eu1 165.1(3) . 3_665
C16 O7 Eu1 125.2(3) . .
C1 N1 C9 117.6(3) . .
C1 N1 Eu1 119.5(3) . .
C9 N1 Eu1 120.4(3) . .
N1 C1 C2 123.5(4) . .
N1 C1 H1 118.2 . .
C2 C1 H1 118.2 . .
C3 C2 C1 118.8(4) . .
C3 C2 H2 120.6 . .
C1 C2 H2 120.6 . .
C2 C3 C4 120.3(4) . .
C2 C3 H3 119.8 . .
C4 C3 H3 119.8 . .
C9 C4 C5 119.9(4) . .
C9 C4 C3 116.4(4) . .
C5 C4 C3 123.7(4) . .
C6 C5 C4 120.2(4) . .
C6 C5 H5 119.9 . .
C4 C5 H5 119.9 . .
C5 C6 C7 121.0(4) . .
C5 C6 H6 119.5 . .
C7 C6 H6 119.5 . .
C8 C7 C6 119.2(4) . .
C8 C7 H7 120.4 . .
C6 C7 H7 120.4 . .
C7 C8 O1 124.8(4) . .
C7 C8 C9 121.4(4) . .
O1 C8 C9 113.7(4) . .
N1 C9 C4 123.3(4) . .
N1 C9 C8 118.5(4) . .
C4 C9 C8 118.2(4) . .
O1 C10 C11 108.5(3) . .
O1 C10 H10A 110.0 . .
C11 C10 H10A 110.0 . .
O1 C10 H10B 110.0 . .
C11 C10 H10B 110.0 . .
H10A C10 H10B 108.4 . .
O2 C11 O3 127.0(4) . .
O2 C11 C10 118.2(4) . .
O3 C11 C10 114.8(4) . .
O4 C12 O5 125.7(4) . .
O4 C12 C13 117.0(3) . .
O5 C12 C13 117.2(3) . .
C14 C13 C15 119.8(4) . .
C14 C13 C12 120.0(3) . .
C15 C13 C12 120.2(3) . .
C15 C14 C13 120.2(3) 3_675 .
C15 C14 H14 119.9 3_675 .
C13 C14 H14 119.9 . .
C14 C15 C13 120.0(3) 3_675 .
C14 C15 H15 120.0 3_675 .
C13 C15 H15 120.0 . .
O7 C16 O6 125.1(4) . .
O7 C16 C17 118.1(4) . .
O6 C16 C17 116.8(4) . .
C18 C17 C19 118.9(4) . .
C18 C17 C16 120.7(4) . .
C19 C17 C16 120.3(4) . .
C19 C18 C17 120.6(4) 3_765 .
C19 C18 H18 119.7 3_765 .
C17 C18 H18 119.7 . .
C18 C19 C17 120.4(4) 3_765 .
C18 C19 H19 119.8 3_765 .
C17 C19 H19 119.8 . .

loop_
_geom_bond_atom_site_label_1
_geom_bond_atom_site_label_2
_geom_bond_distance
_geom_bond_site_symmetry_2
Eu1 O6 2.301(3) 3_665
Eu1 O5 2.331(3) .
Eu1 O4 2.360(3) 3_665
Eu1 O3 2.408(3) 2_655
Eu1 O7 2.442(3) .
Eu1 O2 2.465(3) .
Eu1 O1 2.575(3) .
Eu1 N1 2.601(3) .
O1 C8 1.389(4) .
O1 C10 1.438(4) .
O2 C11 1.246(5) .
O3 C11 1.261(5) .
O4 C12 1.256(5) .
O5 C12 1.261(4) .
O6 C16 1.255(5) .
O7 C16 1.246(5) .
N1 C1 1.325(5) .
N1 C9 1.363(5) .
C1 C2 1.400(6) .
C1 H1 0.9300 .
C2 C3 1.361(7) .
C2 H2 0.9300 .
C3 C4 1.417(7) .
C3 H3 0.9300 .
C4 C9 1.406(6) .
C4 C5 1.410(7) .
C5 C6 1.359(7) .
C5 H5 0.9300 .
C6 C7 1.410(6) .
C6 H6 0.9300 .
C7 C8 1.367(6) .
C7 H7 0.9300 .
C8 C9 1.416(6) .
C10 C11 1.510(5) .
C10 H10A 0.9700 .
C10 H10B 0.9700 .
C12 C13 1.503(6) .
C13 C14 1.390(5) .
C13 C15 1.398(5) .
C14 C15 1.382(6) 3_675
C14 H14 0.9300 .
C15 H15 0.9300 .
C16 C17 1.505(6) .
C17 C18 1.397(6) .
C17 C19 1.401(6) .
C18 C19 1.384(6) 3_765
C18 H18 0.9300 .
C19 H19 0.9300 .

loop_
_geom_torsion_atom_site_label_1
_geom_torsion_atom_site_label_2
_geom_torsion_atom_site_label_3
_geom_torsion_atom_site_label_4
_geom_torsion
_geom_torsion_site_symmetry_1
_geom_torsion_site_symmetry_4
O6 Eu1 O1 C8 -178.3(3) 3_665 .
O5 Eu1 O1 C8 -3.8(4) . .
O4 Eu1 O1 C8 120.2(3) 3_665 .
O3 Eu1 O1 C8 -85.0(3) 2_655 .
O7 Eu1 O1 C8 48.2(3) . .
O2 Eu1 O1 C8 -166.8(3) . .
N1 Eu1 O1 C8 -15.9(3) . .
Eu1 Eu1 O1 C8 98.1(3) 3_665 .
O6 Eu1 O1 C10 13.1(3) 3_665 .
O5 Eu1 O1 C10 -172.4(3) . .
O4 Eu1 O1 C10 -48.5(3) 3_665 .
O3 Eu1 O1 C10 106.4(3) 2_655 .
O7 Eu1 O1 C10 -120.4(3) . .
O2 Eu1 O1 C10 24.6(3) . .
N1 Eu1 O1 C10 175.5(3) . .
Eu1 Eu1 O1 C10 -70.5(3) 3_665 .
O6 Eu1 O2 C11 141.3(3) 3_665 .
O5 Eu1 O2 C11 170.1(3) . .
O4 Eu1 O2 C11 57.0(3) 3_665 .
O3 Eu1 O2 C11 -133.7(3) 2_655 .
O7 Eu1 O2 C11 19.3(3) . .
O1 Eu1 O2 C11 -31.1(3) . .
N1 Eu1 O2 C11 -59.4(3) . .
Eu1 Eu1 O2 C11 102.4(3) 3_665 .
O6 Eu1 O5 C12 -12.2(4) 3_665 .
O4 Eu1 O5 C12 59.3(4) 3_665 .
O3 Eu1 O5 C12 -99.8(4) 2_655 .
O7 Eu1 O5 C12 116.5(4) . .
O2 Eu1 O5 C12 -41.3(5) . .
O1 Eu1 O5 C12 171.5(4) . .
N1 Eu1 O5 C12 -177.9(4) . .
Eu1 Eu1 O5 C12 41.3(4) 3_665 .
O6 Eu1 O7 C16 10.0(3) 3_665 .
O5 Eu1 O7 C16 -52.4(3) . .
O4 Eu1 O7 C16 76.4(3) 3_665 .
O3 Eu1 O7 C16 -104.9(3) 2_655 .
O2 Eu1 O7 C16 113.6(3) . .
O1 Eu1 O7 C16 156.5(3) . .
N1 Eu1 O7 C16 -143.2(3) . .
Eu1 Eu1 O7 C16 9.4(3) 3_665 .
O6 Eu1 N1 C1 -31.3(4) 3_665 .
O5 Eu1 N1 C1 4.5(3) . .
O4 Eu1 N1 C1 124.3(3) 3_665 .
O3 Eu1 N1 C1 -73.4(3) 2_655 .
O7 Eu1 N1 C1 79.1(3) . .
O2 Eu1 N1 C1 -154.3(3) . .
O1 Eu1 N1 C1 177.4(3) . .
Eu1 Eu1 N1 C1 46.7(3) 3_665 .
O6 Eu1 N1 C9 166.9(3) 3_665 .
O5 Eu1 N1 C9 -157.3(3) . .
O4 Eu1 N1 C9 -37.5(3) 3_665 .
O3 Eu1 N1 C9 124.9(3) 2_655 .
O7 Eu1 N1 C9 -82.7(3) . .
O2 Eu1 N1 C9 44.0(3) . .
O1 Eu1 N1 C9 15.6(3) . .
Eu1 Eu1 N1 C9 -115.1(3) 3_665 .
C9 N1 C1 C2 0.2(6) . .
Eu1 N1 C1 C2 -162.1(3) . .
N1 C1 C2 C3 -2.4(7) . .
C1 C2 C3 C4 1.9(7) . .
C2 C3 C4 C9 0.5(7) . .
C2 C3 C4 C5 180.0(4) . .
C9 C4 C5 C6 2.2(7) . .
C3 C4 C5 C6 -177.2(5) . .
C4 C5 C6 C7 -0.6(8) . .
C5 C6 C7 C8 -0.6(7) . .
C6 C7 C8 O1 -179.0(4) . .
C6 C7 C8 C9 0.4(6) . .
C10 O1 C8 C7 3.1(6) . .
Eu1 O1 C8 C7 -165.6(3) . .
C10 O1 C8 C9 -176.4(4) . .
Eu1 O1 C8 C9 15.0(5) . .
C1 N1 C9 C4 2.5(6) . .
Eu1 N1 C9 C4 164.6(3) . .
C1 N1 C9 C8 -177.4(4) . .
Eu1 N1 C9 C8 -15.3(5) . .
C5 C4 C9 N1 177.7(4) . .
C3 C4 C9 N1 -2.9(6) . .
C5 C4 C9 C8 -2.4(6) . .
C3 C4 C9 C8 177.0(4) . .
C7 C8 C9 N1 -178.9(4) . .
O1 C8 C9 N1 0.5(5) . .
C7 C8 C9 C4 1.1(6) . .
O1 C8 C9 C4 -179.4(3) . .
C8 O1 C10 C11 171.9(3) . .
Eu1 O1 C10 C11 -19.0(4) . .
Eu1 O2 C11 O3 -147.6(3) . .
Eu1 O2 C11 C10 33.9(5) . .
Eu1 O3 C11 O2 -127.5(5) 2_645 .
Eu1 O3 C11 C10 51.1(8) 2_645 .
O1 C10 C11 O2 -7.8(5) . .
O1 C10 C11 O3 173.5(3) . .
Eu1 O4 C12 O5 -6.9(6) 3_665 .
Eu1 O4 C12 C13 173.5(2) 3_665 .
Eu1 O5 C12 O4 -44.8(6) . .
Eu1 O5 C12 C13 134.8(3) . .
O4 C12 C13 C14 164.9(3) . .
O5 C12 C13 C14 -14.7(5) . .
O4 C12 C13 C15 -13.8(5) . .
O5 C12 C13 C15 166.6(3) . .
C15 C13 C14 C15 -0.4(5) . 3_675
C12 C13 C14 C15 -179.1(3) . 3_675
C14 C13 C15 C14 0.4(5) . 3_675
C12 C13 C15 C14 179.1(3) . 3_675
Eu1 O7 C16 O6 -19.3(6) . .
Eu1 O7 C16 C17 162.1(2) . .
Eu1 O6 C16 O7 38.6(13) 3_665 .
Eu1 O6 C16 C17 -142.8(9) 3_665 .
O7 C16 C17 C18 8.1(5) . .
O6 C16 C17 C18 -170.6(4) . .
O7 C16 C17 C19 -173.0(3) . .
O6 C16 C17 C19 8.3(5) . .
C19 C17 C18 C19 -1.9(6) . 3_765
C16 C17 C18 C19 177.0(3) . 3_765
C18 C17 C19 C18 1.9(6) . 3_765
C16 C17 C19 C18 -177.0(3) . 3_765
